data_4514993
loop_
_publ_author_name
'Buzharevski, Antonio'
'Paskas, Svetlana'
'Laube, Markus'
'L\"onnecke, Peter'
'Neumann, Wilma'
'Murganic, Blagoje'
'Mijatovic, Sanja'
'Maksimovic-Ivanic, Danijela'
'Pietzsch, Jens'
'Hey-Hawkins, Evamarie'

_publ_section_title
;
 Carboranyl Analogues of Ketoprofen with Cytostatic Activity against Human
 Melanoma and Colon Cancer Cell Lines.
;
_journal_issue 5
_journal_name_full 'ACS omega'
_journal_page_first 8824
_journal_page_last 8833
_journal_paper_doi 10.1021/acsomega.9b00412
_journal_volume 4
_journal_year 2019
_chemical_formula_sum 'C12 H20 B10 O3'
_chemical_formula_weight 320.38
_space_group_crystal_system triclinic
_space_group_IT_number 2
_space_group_name_Hall '-P 1'
_space_group_name_H-M_alt 'P -1'
_symmetry_space_group_name_Hall '-P 1'
_symmetry_space_group_name_H-M 'P -1'
_atom_sites_solution_hydrogens difmap
_atom_sites_solution_primary dual
_atom_sites_solution_secondary difmap
_audit_creation_method SHELXL-2018/3
_cell_angle_alpha 91.943(4)
_cell_angle_beta 93.800(4)
_cell_angle_gamma 92.089(4)
_cell_formula_units_Z 4
_cell_length_a 6.8188(3)
_cell_length_b 15.6754(7)
_cell_length_c 16.1269(7)
_cell_measurement_reflns_used 5897
_cell_measurement_temperature 130(2)
_cell_measurement_theta_max 31.5040
_cell_measurement_theta_min 2.5190
_cell_volume 1717.69(13)
_computing_cell_refinement 'CrysAlisPro 1.171.38.46 (Rigaku OD, 2015)'
_computing_data_collection 'CrysAlisPro 1.171.38.46 (Rigaku OD, 2015)'
_computing_data_reduction 'CrysAlisPro 1.171.38.46 (Rigaku OD, 2015)'
_computing_molecular_graphics
;
 ORTEP3 for Windows
 L. J. Farrugia, J. Appl. Crystallogr. 1997, 30, 565.
 or
 DIAMOND Version 3.2k
 K. Brandenburg, Crystal Impact GbR, Bonn, Germany
;
_computing_publication_material
;
 WINGX
 L.J. Farrugia,
 J. Appl. Cryst., 2012, 45, 849-854.
;
_computing_structure_refinement 'SHELXL-2018/3 (Sheldrick, 2018)'
_computing_structure_solution SHELXT-2014-5
_diffrn_ambient_temperature 130(2)
_diffrn_detector_area_resol_mean 16.3560
_diffrn_measured_fraction_theta_full 0.999
_diffrn_measured_fraction_theta_max 0.911
_diffrn_measurement_device_type 'Xcalibur, Sapphire3, Gemini'
_diffrn_measurement_method '\w scans'
_diffrn_radiation_type MoK\a
_diffrn_radiation_wavelength 0.71073
_diffrn_reflns_av_R_equivalents 0.0300
_diffrn_reflns_av_unetI/netI 0.0529
_diffrn_reflns_Laue_measured_fraction_full 0.999
_diffrn_reflns_Laue_measured_fraction_max 0.911
_diffrn_reflns_limit_h_max 10
_diffrn_reflns_limit_h_min -10
_diffrn_reflns_limit_k_max 22
_diffrn_reflns_limit_k_min -22
_diffrn_reflns_limit_l_max 23
_diffrn_reflns_limit_l_min -22
_diffrn_reflns_number 24205
_diffrn_reflns_point_group_measured_fraction_full 0.999
_diffrn_reflns_point_group_measured_fraction_max 0.911
_diffrn_reflns_theta_full 30.510
_diffrn_reflns_theta_max 32.367
_diffrn_reflns_theta_min 1.782
_diffrn_source 'fine-focus sealed X-ray tube'
_exptl_absorpt_coefficient_mu 0.073
_exptl_absorpt_correction_T_max 1.00000
_exptl_absorpt_correction_T_min 0.96788
_exptl_absorpt_correction_type multi-scan
_exptl_absorpt_process_details
;
CrysAlisPro 1.171.38.46 (Rigaku Oxford Diffraction, 2015)
Empirical absorption correction using spherical harmonics,
 implemented in SCALE3 ABSPACK scaling algorithm.
;
_exptl_crystal_colour 'clear colourless'
_exptl_crystal_density_diffrn 1.239
_exptl_crystal_description prism
_exptl_crystal_F_000 664
_exptl_crystal_size_max 0.40
_exptl_crystal_size_mid 0.20
_exptl_crystal_size_min 0.05
_refine_diff_density_max 0.414
_refine_diff_density_min -0.245
_refine_diff_density_rms 0.047
_refine_ls_extinction_method none
_refine_ls_goodness_of_fit_ref 1.013
_refine_ls_hydrogen_treatment refall
_refine_ls_matrix_type full
_refine_ls_number_parameters 611
_refine_ls_number_reflns 11204
_refine_ls_number_restraints 0
_refine_ls_restrained_S_all 1.013
_refine_ls_R_factor_all 0.0809
_refine_ls_R_factor_gt 0.0522
_refine_ls_shift/su_max 0.001
_refine_ls_shift/su_mean 0.000
_refine_ls_structure_factor_coef Fsqd
_refine_ls_weighting_details 'w=1/[\s^2^(Fo^2^)+(0.0515P)^2^+0.4182P] where P=(Fo^2^+2Fc^2^)/3'
_refine_ls_weighting_scheme calc
_refine_ls_wR_factor_gt 0.1127
_refine_ls_wR_factor_ref 0.1258
_reflns_Friedel_coverage 0.000
_reflns_number_gt 8117
_reflns_number_total 11204
_reflns_threshold_expression 'I > 2\s(I)'
_cod_data_source_file ao9b00412_si_002.cif
_cod_data_source_block comp_4_x2851fin
_cod_database_code 4514993
_shelx_shelxl_version_number 2018/3
_shelx_space_group_comment
;
The symmetry employed for this shelxl refinement is uniquely defined
by the following loop, which should always be used as a source of
symmetry information in preference to the above space-group names.
They are only intended as comments.
;

loop_
_space_group_symop_operation_xyz
'x, y, z'
'-x, -y, -z'

loop_
_atom_site_label
_atom_site_type_symbol
_atom_site_fract_x
_atom_site_fract_y
_atom_site_fract_z
_atom_site_U_iso_or_equiv
_atom_site_adp_type
_atom_site_occupancy
_atom_site_site_symmetry_order
_atom_site_calc_flag
O1 O 0.28848(14) 0.55005(6) -0.02289(6) 0.0256(2) Uani 1 1 d
O2 O 0.51138(17) 0.41227(6) 0.44356(6) 0.0309(2) Uani 1 1 d
O3 O 0.58750(16) 0.54484(6) 0.40642(6) 0.0293(2) Uani 1 1 d
O4 O 0.76424(15) 1.01362(6) 0.53156(6) 0.0257(2) Uani 1 1 d
O5 O 1.07511(16) 0.53574(6) 0.41334(6) 0.0299(2) Uani 1 1 d
O6 O 0.99791(16) 0.61285(6) 0.52469(6) 0.0267(2) Uani 1 1 d
C1 C 0.5312(2) 0.80253(9) -0.02890(9) 0.0233(3) Uani 1 1 d
C2 C 0.44635(17) 0.66647(8) 0.05392(7) 0.0165(2) Uani 1 1 d
C3 C 0.35155(17) 0.57646(8) 0.04568(8) 0.0184(2) Uani 1 1 d
C4 C 0.32456(18) 0.52488(8) 0.12029(8) 0.0185(2) Uani 1 1 d
C5 C 0.47615(19) 0.50956(8) 0.17952(8) 0.0189(2) Uani 1 1 d
C6 C 0.44455(19) 0.45564(8) 0.24430(8) 0.0202(2) Uani 1 1 d
C7 C 0.2567(2) 0.41875(9) 0.25058(9) 0.0250(3) Uani 1 1 d
C8 C 0.1059(2) 0.43374(9) 0.19189(9) 0.0268(3) Uani 1 1 d
C9 C 0.1386(2) 0.48580(9) 0.12594(9) 0.0233(3) Uani 1 1 d
C10 C 0.6142(2) 0.43433(9) 0.30544(8) 0.0221(3) Uani 1 1 d
C11 C 0.56577(19) 0.46210(8) 0.39249(8) 0.0214(3) Uani 1 1 d
C12 C 0.6581(3) 0.33978(10) 0.30013(10) 0.0307(3) Uani 1 1 d
C13 C 0.9170(2) 1.01581(9) 0.79070(9) 0.0235(3) Uani 1 1 d
C14 C 0.87581(18) 0.93331(8) 0.64509(8) 0.0169(2) Uani 1 1 d
C15 C 0.81451(18) 0.94388(8) 0.55315(8) 0.0192(2) Uani 1 1 d
C16 C 0.80204(19) 0.86983(8) 0.49259(8) 0.0193(2) Uani 1 1 d
C17 C 0.95387(19) 0.81379(8) 0.48320(8) 0.0188(2) Uani 1 1 d
C18 C 0.93627(19) 0.74965(8) 0.42104(8) 0.0200(2) Uani 1 1 d
C19 C 0.7632(2) 0.74113(9) 0.37009(9) 0.0259(3) Uani 1 1 d
C20 C 0.6120(2) 0.79703(9) 0.37940(9) 0.0283(3) Uani 1 1 d
C21 C 0.6310(2) 0.86192(9) 0.43996(9) 0.0244(3) Uani 1 1 d
C22 C 1.1023(2) 0.68883(8) 0.40957(8) 0.0216(3) Uani 1 1 d
C23 C 1.05651(19) 0.60460(8) 0.44891(8) 0.0214(3) Uani 1 1 d
C24 C 1.1499(3) 0.67443(10) 0.31885(10) 0.0308(3) Uani 1 1 d
B1 B 0.5795(2) 0.69785(10) -0.02635(9) 0.0205(3) Uani 1 1 d
B2 B 0.3391(2) 0.73576(10) -0.01388(9) 0.0209(3) Uani 1 1 d
B3 B 0.7521(2) 0.77602(10) 0.01735(10) 0.0230(3) Uani 1 1 d
B4 B 0.6956(2) 0.68426(9) 0.07391(9) 0.0190(3) Uani 1 1 d
B5 B 0.3627(2) 0.83642(10) 0.03773(10) 0.0247(3) Uani 1 1 d
B6 B 0.6184(2) 0.86211(10) 0.05699(10) 0.0250(3) Uani 1 1 d
B7 B 0.7195(2) 0.78660(9) 0.12561(10) 0.0212(3) Uani 1 1 d
B8 B 0.5265(2) 0.71466(9) 0.14817(9) 0.0179(3) Uani 1 1 d
B9 B 0.3053(2) 0.74479(10) 0.09416(9) 0.0207(3) Uani 1 1 d
B10 B 0.4786(2) 0.82390(10) 0.13818(10) 0.0223(3) Uani 1 1 d
B11 B 0.9998(2) 1.01933(10) 0.69380(10) 0.0218(3) Uani 1 1 d
B12 B 0.7480(2) 0.99565(9) 0.71017(9) 0.0200(3) Uani 1 1 d
B13 B 1.1411(2) 0.97646(10) 0.77539(10) 0.0245(3) Uani 1 1 d
B14 B 1.1169(2) 0.92121(10) 0.67837(10) 0.0223(3) Uani 1 1 d
B15 B 0.7369(2) 0.93931(10) 0.80239(10) 0.0228(3) Uani 1 1 d
B16 B 0.9824(2) 0.92755(10) 0.84373(10) 0.0237(3) Uani 1 1 d
B17 B 1.1060(2) 0.86450(10) 0.77228(10) 0.0248(3) Uani 1 1 d
B18 B 0.9366(2) 0.83698(9) 0.68678(9) 0.0205(3) Uani 1 1 d
B19 B 0.7086(2) 0.88343(10) 0.70474(10) 0.0215(3) Uani 1 1 d
B20 B 0.8535(2) 0.84089(10) 0.78828(10) 0.0240(3) Uani 1 1 d
H1O3 H 0.547(3) 0.5578(14) 0.4608(14) 0.065(7) Uiso 1 1 d
H1O6 H 0.980(3) 0.5588(15) 0.5442(14) 0.061(6) Uiso 1 1 d
H1X H 0.597(2) 0.6593(10) -0.0808(10) 0.028(4) Uiso 1 1 d
H2X H 0.228(2) 0.7164(10) -0.0624(10) 0.029(4) Uiso 1 1 d
H3X H 0.880(2) 0.7875(10) -0.0126(10) 0.028(4) Uiso 1 1 d
H4X H 0.788(2) 0.6305(10) 0.0829(10) 0.028(4) Uiso 1 1 d
H5X H 0.260(2) 0.8845(11) 0.0210(10) 0.032(4) Uiso 1 1 d
H6X H 0.672(2) 0.9281(11) 0.0483(10) 0.031(4) Uiso 1 1 d
H7X H 0.845(2) 0.8024(10) 0.1707(10) 0.030(4) Uiso 1 1 d
H8X H 0.518(2) 0.6798(10) 0.2032(10) 0.024(4) Uiso 1 1 d
H9X H 0.163(2) 0.7271(10) 0.1167(10) 0.032(4) Uiso 1 1 d
H10X H 0.442(2) 0.8644(10) 0.1909(10) 0.025(4) Uiso 1 1 d
H11X H 1.034(2) 1.0749(10) 0.6629(10) 0.026(4) Uiso 1 1 d
H12X H 0.642(2) 1.0392(10) 0.6893(10) 0.024(4) Uiso 1 1 d
H13X H 1.269(3) 1.0112(11) 0.7984(11) 0.037(5) Uiso 1 1 d
H14X H 1.225(3) 0.9161(11) 0.6334(11) 0.038(5) Uiso 1 1 d
H15X H 0.622(2) 0.9526(11) 0.8428(11) 0.034(5) Uiso 1 1 d
H16X H 1.012(2) 0.9331(10) 0.9105(11) 0.031(4) Uiso 1 1 d
H17X H 1.225(3) 0.8235(11) 0.7917(11) 0.037(5) Uiso 1 1 d
H18X H 0.935(2) 0.7798(11) 0.6461(10) 0.031(4) Uiso 1 1 d
H19X H 0.571(2) 0.8539(11) 0.6740(11) 0.034(5) Uiso 1 1 d
H20X H 0.806(2) 0.7820(11) 0.8175(10) 0.033(4) Uiso 1 1 d
H1 H 0.533(2) 0.8292(11) -0.0819(11) 0.030(4) Uiso 1 1 d
H5 H 0.609(2) 0.5347(10) 0.1754(10) 0.026(4) Uiso 1 1 d
H7 H 0.233(2) 0.3811(10) 0.2937(10) 0.025(4) Uiso 1 1 d
H8 H -0.023(2) 0.4071(10) 0.1944(10) 0.029(4) Uiso 1 1 d
H9 H 0.037(2) 0.4964(10) 0.0847(10) 0.024(4) Uiso 1 1 d
H10 H 0.737(2) 0.4693(10) 0.2927(9) 0.022(4) Uiso 1 1 d
H12A H 0.543(3) 0.3044(12) 0.3148(11) 0.036(5) Uiso 1 1 d
H12B H 0.777(3) 0.3268(12) 0.3385(12) 0.042(5) Uiso 1 1 d
H12C H 0.692(3) 0.3240(13) 0.2396(13) 0.050(5) Uiso 1 1 d
H13 H 0.909(2) 1.0712(11) 0.8221(11) 0.031(4) Uiso 1 1 d
H17 H 1.072(2) 0.8203(9) 0.5187(10) 0.021(4) Uiso 1 1 d
H19 H 0.741(2) 0.6932(11) 0.3276(11) 0.033(4) Uiso 1 1 d
H20 H 0.492(3) 0.7939(11) 0.3429(11) 0.037(5) Uiso 1 1 d
H21 H 0.526(2) 0.9018(11) 0.4481(10) 0.032(4) Uiso 1 1 d
H22 H 1.228(2) 0.7148(9) 0.4398(9) 0.015(3) Uiso 1 1 d
H24A H 1.170(3) 0.7327(12) 0.2927(11) 0.038(5) Uiso 1 1 d
H24B H 1.037(3) 0.6412(12) 0.2850(12) 0.045(5) Uiso 1 1 d
H24C H 1.269(3) 0.6404(12) 0.3163(11) 0.038(5) Uiso 1 1 d

loop_
_atom_site_aniso_label
_atom_site_aniso_U_11
_atom_site_aniso_U_22
_atom_site_aniso_U_33
_atom_site_aniso_U_23
_atom_site_aniso_U_13
_atom_site_aniso_U_12
O1 0.0282(5) 0.0295(5) 0.0178(5) -0.0035(4) -0.0030(4) -0.0052(4)
O2 0.0488(6) 0.0237(5) 0.0212(5) 0.0016(4) 0.0093(5) 0.0022(4)
O3 0.0444(6) 0.0225(5) 0.0217(5) -0.0019(4) 0.0099(4) -0.0007(4)
O4 0.0353(5) 0.0207(5) 0.0213(5) 0.0041(4) 0.0000(4) 0.0079(4)
O5 0.0480(6) 0.0183(5) 0.0251(5) -0.0003(4) 0.0132(5) 0.0059(4)
O6 0.0414(6) 0.0203(5) 0.0192(5) 0.0002(4) 0.0082(4) 0.0030(4)
C1 0.0284(7) 0.0232(6) 0.0185(6) 0.0040(5) 0.0025(5) -0.0003(5)
C2 0.0160(5) 0.0197(6) 0.0134(5) -0.0008(4) 0.0004(4) 0.0003(4)
C3 0.0157(5) 0.0204(6) 0.0187(6) -0.0015(5) 0.0002(4) -0.0004(4)
C4 0.0204(6) 0.0180(6) 0.0171(6) -0.0021(4) 0.0019(5) -0.0005(4)
C5 0.0207(6) 0.0191(6) 0.0168(6) -0.0025(5) 0.0023(5) -0.0001(4)
C6 0.0246(6) 0.0190(6) 0.0169(6) -0.0027(5) 0.0034(5) 0.0018(5)
C7 0.0309(7) 0.0230(6) 0.0219(7) 0.0009(5) 0.0079(5) -0.0014(5)
C8 0.0230(6) 0.0288(7) 0.0284(7) -0.0016(6) 0.0066(5) -0.0061(5)
C9 0.0217(6) 0.0255(7) 0.0223(7) -0.0021(5) 0.0018(5) -0.0020(5)
C10 0.0266(6) 0.0230(6) 0.0168(6) -0.0007(5) 0.0026(5) 0.0042(5)
C11 0.0235(6) 0.0231(6) 0.0177(6) 0.0004(5) 0.0006(5) 0.0036(5)
C12 0.0404(9) 0.0245(7) 0.0279(8) -0.0019(6) 0.0038(7) 0.0094(6)
C13 0.0283(7) 0.0214(6) 0.0207(6) 0.0003(5) 0.0009(5) 0.0009(5)
C14 0.0187(5) 0.0153(5) 0.0167(6) 0.0001(4) 0.0003(4) 0.0019(4)
C15 0.0200(6) 0.0199(6) 0.0179(6) 0.0025(5) 0.0015(5) 0.0025(4)
C16 0.0242(6) 0.0190(6) 0.0148(6) 0.0022(4) 0.0000(5) 0.0020(5)
C17 0.0222(6) 0.0193(6) 0.0148(6) 0.0017(4) 0.0003(5) 0.0010(4)
C18 0.0263(6) 0.0167(6) 0.0174(6) 0.0033(4) 0.0022(5) 0.0000(5)
C19 0.0328(7) 0.0222(6) 0.0217(7) -0.0015(5) -0.0036(6) -0.0006(5)
C20 0.0283(7) 0.0284(7) 0.0266(7) -0.0016(6) -0.0089(6) 0.0010(5)
C21 0.0246(6) 0.0250(7) 0.0231(7) 0.0016(5) -0.0030(5) 0.0043(5)
C22 0.0265(6) 0.0183(6) 0.0204(6) 0.0005(5) 0.0048(5) 0.0019(5)
C23 0.0242(6) 0.0208(6) 0.0194(6) 0.0005(5) 0.0025(5) 0.0046(5)
C24 0.0389(8) 0.0284(8) 0.0262(7) 0.0005(6) 0.0110(6) 0.0017(6)
B1 0.0232(7) 0.0222(7) 0.0163(7) 0.0002(5) 0.0045(5) -0.0014(5)
B2 0.0209(6) 0.0247(7) 0.0170(7) 0.0027(5) -0.0015(5) 0.0022(5)
B3 0.0218(7) 0.0249(7) 0.0224(7) 0.0002(6) 0.0033(6) -0.0021(5)
B4 0.0165(6) 0.0220(7) 0.0183(7) -0.0018(5) 0.0015(5) -0.0005(5)
B5 0.0266(7) 0.0244(7) 0.0234(7) 0.0015(6) 0.0001(6) 0.0068(6)
B6 0.0306(8) 0.0211(7) 0.0229(7) 0.0006(6) 0.0002(6) -0.0016(6)
B7 0.0219(7) 0.0204(7) 0.0205(7) -0.0016(5) -0.0007(5) -0.0026(5)
B8 0.0183(6) 0.0202(6) 0.0148(6) -0.0026(5) 0.0001(5) 0.0006(5)
B9 0.0187(6) 0.0241(7) 0.0193(7) -0.0002(5) 0.0009(5) 0.0048(5)
B10 0.0261(7) 0.0203(7) 0.0205(7) -0.0022(5) 0.0023(6) 0.0036(5)
B11 0.0270(7) 0.0191(7) 0.0191(7) 0.0003(5) 0.0006(6) -0.0011(5)
B12 0.0227(7) 0.0196(7) 0.0183(7) 0.0008(5) 0.0031(5) 0.0042(5)
B13 0.0257(7) 0.0261(8) 0.0208(7) -0.0023(6) -0.0024(6) 0.0005(6)
B14 0.0191(6) 0.0275(7) 0.0200(7) -0.0004(6) -0.0003(5) 0.0033(5)
B15 0.0259(7) 0.0231(7) 0.0200(7) 0.0017(6) 0.0043(6) 0.0019(5)
B16 0.0309(8) 0.0236(7) 0.0164(7) 0.0009(5) -0.0008(6) 0.0046(6)
B17 0.0288(8) 0.0270(8) 0.0188(7) 0.0013(6) -0.0027(6) 0.0096(6)
B18 0.0271(7) 0.0167(6) 0.0178(7) 0.0019(5) -0.0003(6) 0.0049(5)
B19 0.0232(7) 0.0206(7) 0.0210(7) 0.0021(5) 0.0037(6) -0.0005(5)
B20 0.0347(8) 0.0197(7) 0.0181(7) 0.0028(5) 0.0032(6) 0.0019(6)

loop_
_atom_type_symbol
_atom_type_description
_atom_type_scat_dispersion_real
_atom_type_scat_dispersion_imag
_atom_type_scat_source
O O 0.0106 0.0060 'International Tables Vol C Tables 4.2.6.8 and 6.1.1.4'
C C 0.0033 0.0016 'International Tables Vol C Tables 4.2.6.8 and 6.1.1.4'
B B 0.0013 0.0007 'International Tables Vol C Tables 4.2.6.8 and 6.1.1.4'
H H 0.0000 0.0000 'International Tables Vol C Tables 4.2.6.8 and 6.1.1.4'

loop_
_geom_angle_atom_site_label_1
_geom_angle_atom_site_label_2
_geom_angle_atom_site_label_3
_geom_angle
C11 O3 H1O3 108.0(13)
C23 O6 H1O6 107.5(14)
B2 C1 B1 64.01(9)
B2 C1 B6 114.77(11)
B1 C1 B6 114.92(11)
B2 C1 B3 115.80(11)
B1 C1 B3 62.60(9)
B6 C1 B3 62.89(9)
B2 C1 B5 62.33(9)
B1 C1 B5 115.51(11)
B6 C1 B5 62.79(9)
B3 C1 B5 115.23(11)
B2 C1 H1 117.3(10)
B1 C1 H1 117.5(10)
B6 C1 H1 117.4(10)
B3 C1 H1 117.3(10)
B5 C1 H1 117.3(10)
C3 C2 B1 116.37(10)
C3 C2 B2 113.06(10)
B1 C2 B2 62.93(8)
C3 C2 B4 122.07(10)
B1 C2 B4 62.45(8)
B2 C2 B4 114.34(10)
C3 C2 B8 122.91(10)
B1 C2 B8 113.53(10)
B2 C2 B8 113.08(10)
B4 C2 B8 62.39(8)
C3 C2 B9 116.18(10)
B1 C2 B9 114.35(10)
B2 C2 B9 62.13(8)
B4 C2 B9 114.34(10)
B8 C2 B9 62.17(8)
O1 C3 C4 120.78(11)
O1 C3 C2 118.02(12)
C4 C3 C2 121.07(10)
C5 C4 C9 119.87(12)
C5 C4 C3 123.55(11)
C9 C4 C3 116.41(12)
C6 C5 C4 120.64(12)
C6 C5 H5 118.2(10)
C4 C5 H5 121.1(10)
C5 C6 C7 118.98(12)
C5 C6 C10 120.40(12)
C7 C6 C10 120.58(12)
C8 C7 C6 120.53(13)
C8 C7 H7 119.4(10)
C6 C7 H7 120.0(10)
C7 C8 C9 120.51(13)
C7 C8 H8 121.4(10)
C9 C8 H8 118.1(10)
C8 C9 C4 119.42(13)
C8 C9 H9 121.8(10)
C4 C9 H9 118.8(10)
C11 C10 C6 108.95(10)
C11 C10 C12 111.45(12)
C6 C10 C12 111.72(12)
C11 C10 H10 106.5(9)
C6 C10 H10 109.1(9)
C12 C10 H10 109.0(8)
O2 C11 O3 124.01(12)
O2 C11 C10 123.17(12)
O3 C11 C10 112.82(12)
C10 C12 H12A 110.7(10)
C10 C12 H12B 111.2(10)
H12A C12 H12B 109.2(15)
C10 C12 H12C 108.6(11)
H12A C12 H12C 109.7(15)
H12B C12 H12C 107.4(15)
B12 C13 B13 114.06(11)
B12 C13 B11 63.43(9)
B13 C13 B11 61.89(9)
B12 C13 B16 114.27(11)
B13 C13 B16 62.55(9)
B11 C13 B16 114.31(11)
B12 C13 B15 62.31(9)
B13 C13 B15 114.19(11)
B11 C13 B15 114.96(11)
B16 C13 B15 62.72(9)
B12 C13 H13 116.6(10)
B13 C13 H13 119.4(10)
B11 C13 H13 117.2(10)
B16 C13 H13 119.0(10)
B15 C13 H13 117.5(10)
C15 C14 B11 115.21(10)
C15 C14 B12 113.00(10)
B11 C14 B12 62.88(8)
C15 C14 B14 121.32(10)
B11 C14 B14 62.59(9)
B12 C14 B14 114.44(10)
C15 C14 B19 117.44(10)
B11 C14 B19 114.12(10)
B12 C14 B19 61.97(8)
B14 C14 B19 114.28(10)
C15 C14 B18 123.71(10)
B11 C14 B18 113.65(10)
B12 C14 B18 112.96(10)
B14 C14 B18 62.51(9)
B19 C14 B18 62.04(8)
O4 C15 C16 120.38(12)
O4 C15 C14 118.06(11)
C16 C15 C14 121.41(10)
C17 C16 C21 120.32(12)
C17 C16 C15 123.72(11)
C21 C16 C15 115.83(11)
C18 C17 C16 120.24(12)
C18 C17 H17 119.9(9)
C16 C17 H17 119.9(9)
C17 C18 C19 118.97(12)
C17 C18 C22 120.64(12)
C19 C18 C22 120.38(11)
C20 C19 C18 120.77(13)
C20 C19 H19 117.9(10)
C18 C19 H19 121.3(10)
C21 C20 C19 120.31(13)
C21 C20 H20 117.4(10)
C19 C20 H20 122.2(10)
C20 C21 C16 119.36(12)
C20 C21 H21 121.9(10)
C16 C21 H21 118.8(10)
C23 C22 C18 110.07(11)
C23 C22 C24 110.78(11)
C18 C22 C24 113.75(12)
C23 C22 H22 107.4(8)
C18 C22 H22 108.6(8)
C24 C22 H22 105.9(8)
O5 C23 O6 123.54(13)
O5 C23 C22 122.60(12)
O6 C23 C22 113.85(11)
C22 C24 H24A 108.9(10)
C22 C24 H24B 111.3(11)
H24A C24 H24B 108.3(14)
C22 C24 H24C 109.6(10)
H24A C24 H24C 111.0(15)
H24B C24 H24C 107.7(15)
C1 B1 C2 101.21(10)
C1 B1 B3 59.28(9)
C2 B1 B3 105.38(10)
C1 B1 B4 105.08(10)
C2 B1 B4 59.16(8)
B3 B1 B4 60.14(9)
C1 B1 B2 57.86(8)
C2 B1 B2 58.81(8)
B3 B1 B2 108.01(10)
B4 B1 B2 108.28(10)
C1 B1 H1X 123.1(9)
C2 B1 H1X 124.0(9)
B3 B1 H1X 125.3(9)
B4 B1 H1X 126.3(9)
B2 B1 H1X 116.4(9)
C1 B2 C2 100.99(10)
C1 B2 B5 59.62(9)
C2 B2 B5 105.43(10)
C1 B2 B9 105.32(10)
C2 B2 B9 59.13(8)
B5 B2 B9 60.25(9)
C1 B2 B1 58.12(8)
C2 B2 B1 58.26(8)
B5 B2 B1 108.45(11)
B9 B2 B1 108.05(10)
C1 B2 H2X 123.2(9)
C2 B2 H2X 123.6(9)
B5 B2 H2X 125.7(8)
B9 B2 H2X 126.3(9)
B1 B2 H2X 116.0(8)
C1 B3 B1 58.12(8)
C1 B3 B4 104.29(10)
B1 B3 B4 60.26(9)
C1 B3 B7 104.17(10)
B1 B3 B7 108.07(11)
B4 B3 B7 60.16(8)
C1 B3 B6 58.48(8)
B1 B3 B6 107.56(11)
B4 B3 B6 107.97(11)
B7 B3 B6 59.83(9)
C1 B3 H3X 119.6(9)
B1 B3 H3X 118.5(9)
B4 B3 H3X 126.1(9)
B7 B3 H3X 127.7(9)
B6 B3 H3X 120.8(9)
C2 B4 B3 104.37(10)
C2 B4 B1 58.39(8)
B3 B4 B1 59.60(9)
C2 B4 B7 104.57(10)
B3 B4 B7 60.04(9)
B1 B4 B7 107.45(11)
C2 B4 B8 58.85(7)
B3 B4 B8 107.34(10)
B1 B4 B8 107.34(10)
B7 B4 B8 59.46(8)
C2 B4 H4X 119.2(9)
B3 B4 H4X 125.9(9)
B1 B4 H4X 118.5(9)
B7 B4 H4X 128.0(9)
B8 B4 H4X 121.7(9)
C1 B5 B2 58.04(8)
C1 B5 B9 104.22(10)
B2 B5 B9 60.38(9)
C1 B5 B10 104.30(11)
B2 B5 B10 108.32(11)
B9 B5 B10 60.16(9)
C1 B5 B6 58.45(9)
B2 B5 B6 107.61(11)
B9 B5 B6 108.02(11)
B10 B5 B6 60.00(9)
C1 B5 H5X 121.7(9)
B2 B5 H5X 119.2(9)
B9 B5 H5X 124.5(9)
B10 B5 H5X 125.9(9)
B6 B5 H5X 121.4(9)
C1 B6 B7 104.42(11)
C1 B6 B10 104.44(11)
B7 B6 B10 60.36(9)
C1 B6 B5 58.76(9)
B7 B6 B5 108.27(11)
B10 B6 B5 59.88(9)
C1 B6 B3 58.63(8)
B7 B6 B3 60.00(9)
B10 B6 B3 108.38(11)
B5 B6 B3 108.37(11)
C1 B6 H6X 118.0(9)
B7 B6 H6X 128.1(9)
B10 B6 H6X 127.6(9)
B5 B6 H6X 118.5(9)
B3 B6 H6X 119.1(9)
B8 B7 B6 107.41(11)
B8 B7 B3 107.85(10)
B6 B7 B3 60.17(9)
B8 B7 B4 60.33(8)
B6 B7 B4 107.96(11)
B3 B7 B4 59.81(8)
B8 B7 B10 59.62(8)
B6 B7 B10 59.90(9)
B3 B7 B10 108.14(11)
B4 B7 B10 108.20(10)
B8 B7 H7X 121.9(9)
B6 B7 H7X 122.8(9)
B3 B7 H7X 121.0(9)
B4 B7 H7X 120.3(8)
B10 B7 H7X 122.9(8)
C2 B8 B10 105.26(10)
C2 B8 B7 105.08(10)
B10 B8 B7 60.73(9)
C2 B8 B9 58.97(8)
B10 B8 B9 60.22(8)
B7 B8 B9 108.90(11)
C2 B8 B4 58.76(7)
B10 B8 B4 108.99(11)
B7 B8 B4 60.21(8)
B9 B8 B4 108.68(10)
C2 B8 H8X 119.4(8)
B10 B8 H8X 125.8(8)
B7 B8 H8X 126.2(8)
B9 B8 H8X 119.0(8)
B4 B8 H8X 119.5(8)
C2 B9 B5 104.43(10)
C2 B9 B2 58.73(8)
B5 B9 B2 59.36(9)
C2 B9 B10 104.66(10)
B5 B9 B10 60.00(9)
B2 B9 B10 107.39(11)
C2 B9 B8 58.87(7)
B5 B9 B8 107.39(11)
B2 B9 B8 107.62(10)
B10 B9 B8 59.54(8)
C2 B9 H9X 119.3(9)
B5 B9 H9X 126.6(9)
B2 B9 H9X 119.6(9)
B10 B9 H9X 127.1(9)
B8 B9 H9X 120.5(9)
B8 B10 B5 107.81(10)
B8 B10 B6 107.33(10)
B5 B10 B6 60.12(9)
B8 B10 B9 60.24(8)
B5 B10 B9 59.83(9)
B6 B10 B9 107.86(11)
B8 B10 B7 59.66(8)
B5 B10 B7 107.98(11)
B6 B10 B7 59.75(9)
B9 B10 B7 108.06(10)
B8 B10 H10X 122.1(8)
B5 B10 H10X 120.6(8)
B6 B10 H10X 122.9(8)
B9 B10 H10X 120.0(8)
B7 B10 H10X 123.5(8)
C13 B11 C14 101.50(10)
C13 B11 B13 59.05(9)
C14 B11 B13 104.57(10)
C13 B11 B14 105.29(11)
C14 B11 B14 58.96(8)
B13 B11 B14 59.85(9)
C13 B11 B12 58.11(8)
C14 B11 B12 58.74(8)
B13 B11 B12 107.40(11)
B14 B11 B12 108.08(10)
C13 B11 H11X 125.5(9)
C14 B11 H11X 122.5(9)
B13 B11 H11X 126.3(9)
B14 B11 H11X 123.7(9)
B12 B11 H11X 118.0(9)
C13 B12 C14 101.48(10)
C13 B12 B15 59.32(9)
C14 B12 B15 105.63(10)
C13 B12 B19 105.39(10)
C14 B12 B19 59.33(8)
B15 B12 B19 60.28(9)
C13 B12 B11 58.45(8)
C14 B12 B11 58.37(8)
B15 B12 B11 108.42(11)
B19 B12 B11 108.25(10)
C13 B12 H12X 124.5(8)
C14 B12 H12X 123.8(8)
B15 B12 H12X 124.1(9)
B19 B12 H12X 123.8(9)
B11 B12 H12X 118.4(9)
C13 B13 B11 59.06(9)
C13 B13 B14 106.12(11)
B11 B13 B14 60.91(9)
C13 B13 B17 105.66(11)
B11 B13 B17 109.76(11)
B14 B13 B17 61.01(9)
C13 B13 B16 59.01(9)
B11 B13 B16 109.02(11)
B14 B13 B16 109.32(11)
B17 B13 B16 60.13(9)
C13 B13 H13X 119.7(9)
B11 B13 H13X 117.6(10)
B14 B13 H13X 123.9(10)
B17 B13 H13X 126.1(10)
B16 B13 H13X 120.9(10)
C14 B14 B13 103.71(10)
C14 B14 B11 58.45(8)
B13 B14 B11 59.24(9)
C14 B14 B18 59.09(8)
B13 B14 B18 106.58(11)
B11 B14 B18 107.51(10)
C14 B14 B17 104.68(11)
B13 B14 B17 59.59(9)
B11 B14 B17 107.30(11)
B18 B14 B17 59.42(9)
C14 B14 H14X 119.2(10)
B13 B14 H14X 127.6(10)
B11 B14 H14X 119.9(10)
B18 B14 H14X 120.3(10)
B17 B14 H14X 127.1(10)
C13 B15 B12 58.37(9)
C13 B15 B19 104.52(11)
B12 B15 B19 60.10(9)
C13 B15 B20 104.67(11)
B12 B15 B20 108.22(10)
B19 B15 B20 60.23(9)
C13 B15 B16 58.62(9)
B12 B15 B16 107.66(11)
B19 B15 B16 107.86(11)
B20 B15 B16 59.85(9)
C13 B15 H15X 119.3(9)
B12 B15 H15X 118.8(9)
B19 B15 H15X 126.3(9)
B20 B15 H15X 127.2(9)
B16 B15 H15X 120.5(9)
C13 B16 B17 104.91(11)
C13 B16 B13 58.44(9)
B17 B16 B13 59.73(9)
C13 B16 B20 104.81(11)
B17 B16 B20 60.55(9)
B13 B16 B20 107.76(11)
C13 B16 B15 58.65(8)
B17 B16 B15 108.48(11)
B13 B16 B15 107.50(11)
B20 B16 B15 60.00(9)
C13 B16 H16X 119.2(9)
B17 B16 H16X 127.3(9)
B13 B16 H16X 121.5(9)
B20 B16 H16X 125.6(9)
B15 B16 H16X 118.2(9)
B13 B17 B16 60.14(9)
B13 B17 B18 107.09(11)
B16 B17 B18 107.46(11)
B13 B17 B20 107.55(11)
B16 B17 B20 59.86(9)
B18 B17 B20 59.61(9)
B13 B17 B14 59.39(9)
B16 B17 B14 108.04(11)
B18 B17 B14 60.27(9)
B20 B17 B14 108.11(11)
B13 B17 H17X 121.1(10)
B16 B17 H17X 122.6(9)
B18 B17 H17X 122.4(9)
B20 B17 H17X 123.6(10)
B14 B17 H17X 119.9(10)
C14 B18 B20 105.26(10)
C14 B18 B17 104.84(10)
B20 B18 B17 60.62(9)
C14 B18 B19 58.88(8)
B20 B18 B19 60.28(9)
B17 B18 B19 108.66(10)
C14 B18 B14 58.40(8)
B20 B18 B14 108.95(11)
B17 B18 B14 60.31(9)
B19 B18 B14 108.25(10)
C14 B18 H18X 119.4(9)
B20 B18 H18X 125.2(9)
B17 B18 H18X 127.1(9)
B19 B18 H18X 118.1(9)
B14 B18 H18X 120.6(9)
C14 B19 B12 58.71(8)
C14 B19 B15 104.64(10)
B12 B19 B15 59.62(9)
C14 B19 B18 59.09(8)
B12 B19 B18 107.89(10)
B15 B19 B18 107.54(11)
C14 B19 B20 104.87(10)
B12 B19 B20 107.66(11)
B15 B19 B20 60.00(9)
B18 B19 B20 59.57(9)
C14 B19 H19X 119.2(9)
B12 B19 H19X 120.7(9)
B15 B19 H19X 127.3(9)
B18 B19 H19X 119.1(9)
B20 B19 H19X 126.2(9)
B18 B20 B16 107.37(11)
B18 B20 B15 107.81(11)
B16 B20 B15 60.16(9)
B18 B20 B19 60.15(8)
B16 B20 B19 107.73(11)
B15 B20 B19 59.76(9)
B18 B20 B17 59.77(9)
B16 B20 B17 59.59(9)
B15 B20 B17 107.84(11)
B19 B20 B17 107.89(11)
B18 B20 H20X 120.4(9)
B16 B20 H20X 123.4(9)
B15 B20 H20X 122.8(9)
B19 B20 H20X 121.0(9)
B17 B20 H20X 121.7(9)

loop_
_geom_bond_atom_site_label_1
_geom_bond_atom_site_label_2
_geom_bond_distance
O1 C3 1.2132(15)
O2 C11 1.2203(17)
O3 C11 1.3101(16)
O3 H1O3 0.96(2)
O4 C15 1.2129(15)
O5 C23 1.2199(15)
O6 C23 1.3144(16)
O6 H1O6 0.92(2)
C1 B2 1.682(2)
C1 B1 1.687(2)
C1 B6 1.705(2)
C1 B3 1.708(2)
C1 B5 1.710(2)
C1 H1 0.965(17)
C2 C3 1.5284(17)
C2 B1 1.7054(19)
C2 B2 1.7154(19)
C2 B4 1.7193(18)
C2 B8 1.7209(18)
C2 B9 1.7227(18)
C3 C4 1.4900(18)
C4 C5 1.3932(18)
C4 C9 1.3977(18)
C5 C6 1.3887(18)
C5 H5 0.984(16)
C6 C7 1.3973(19)
C6 C10 1.5235(19)
C7 C8 1.383(2)
C7 H7 0.945(17)
C8 C9 1.387(2)
C8 H8 0.964(17)
C9 H9 0.950(16)
C10 C11 1.5164(18)
C10 C12 1.524(2)
C10 H10 1.018(16)
C12 H12A 0.990(19)
C12 H12B 1.017(19)
C12 H12C 1.04(2)
C13 B12 1.692(2)
C13 B13 1.698(2)
C13 B11 1.698(2)
C13 B16 1.708(2)
C13 B15 1.709(2)
C13 H13 0.995(17)
C14 C15 1.5298(17)
C14 B11 1.7050(19)
C14 B12 1.7118(18)
C14 B14 1.7142(19)
C14 B19 1.723(2)
C14 B18 1.7267(19)
C15 C16 1.4878(17)
C16 C17 1.3945(17)
C16 C21 1.3956(18)
C17 C18 1.3917(17)
C17 H17 0.955(16)
C18 C19 1.3920(19)
C18 C22 1.5231(18)
C19 C20 1.390(2)
C19 H19 1.000(17)
C20 C21 1.383(2)
C20 H20 0.976(18)
C21 H21 0.980(17)
C22 C23 1.5154(19)
C22 C24 1.531(2)
C22 H22 1.022(14)
C24 H24A 1.028(19)
C24 H24B 1.03(2)
C24 H24C 0.991(18)
B1 B3 1.764(2)
B1 B4 1.775(2)
B1 B2 1.786(2)
B1 H1X 1.065(16)
B2 B5 1.756(2)
B2 B9 1.774(2)
B2 H2X 1.080(16)
B3 B4 1.773(2)
B3 B7 1.777(2)
B3 B6 1.780(2)
B3 H3X 1.035(16)
B4 B7 1.780(2)
B4 B8 1.782(2)
B4 H4X 1.079(16)
B5 B9 1.772(2)
B5 B10 1.775(2)
B5 B6 1.779(2)
B5 H5X 1.077(16)
B6 B7 1.774(2)
B6 B10 1.777(2)
B6 H6X 1.100(17)
B7 B8 1.766(2)
B7 B10 1.785(2)
B7 H7X 1.103(16)
B8 B10 1.765(2)
B8 B9 1.778(2)
B8 H8X 1.062(16)
B9 B10 1.778(2)
B9 H9X 1.086(17)
B10 H10X 1.092(15)
B11 B13 1.747(2)
B11 B14 1.776(2)
B11 B12 1.782(2)
B11 H11X 1.044(17)
B12 B15 1.760(2)
B12 B19 1.768(2)
B12 H12X 1.061(15)
B13 B14 1.758(2)
B13 B17 1.761(2)
B13 B16 1.769(2)
B13 H13X 1.050(18)
B14 B18 1.785(2)
B14 B17 1.786(2)
B14 H14X 1.070(18)
B15 B19 1.772(2)
B15 B20 1.776(2)
B15 B16 1.779(2)
B15 H15X 1.072(17)
B16 B17 1.768(2)
B16 B20 1.773(2)
B16 H16X 1.082(17)
B17 B18 1.770(2)
B17 B20 1.785(2)
B17 H17X 1.090(17)
B18 B20 1.767(2)
B18 B19 1.778(2)
B18 H18X 1.093(16)
B19 B20 1.780(2)
B19 H19X 1.107(17)
B20 H20X 1.098(17)

loop_
_geom_hbond_atom_site_label_D
_geom_hbond_atom_site_label_H
_geom_hbond_atom_site_label_A
_geom_hbond_distance_DH
_geom_hbond_distance_HA
_geom_hbond_distance_DA
_geom_hbond_angle_DHA
_geom_hbond_site_symmetry_A
_geom_hbond_publ_flag
O3 H1O3 O2 0.96(2) 1.67(2) 2.6266(14) 175(2) 2_666 yes
O6 H1O6 O5 0.92(2) 1.69(2) 2.6098(14) 173(2) 2_766 yes
